data_7250017
loop_
_publ_author_name
'Deb, Pran Kishore'
'Menon, Anila M.'
'PSR, Fathima Nida'
'Shruti, Ipsha'
'Nidal, Sara'
'Venugopala, Katharigatta N.'
'Chopra, Deepak'

_publ_section_title
;
 Exploring intermolecular interactions and energetics in crystalline
 substituted thieno[2,3-d]pyrimidines
;
_journal_issue 14
_journal_name_full CrystEngComm
_journal_page_first 2070
_journal_page_last 2085
_journal_paper_doi 10.1039/D5CE00071H
_journal_volume 27
_journal_year 2025
_chemical_formula_moiety 'C16 H17 N3 S'
_chemical_formula_sum 'C16 H17 N3 S'
_chemical_formula_weight 283.38
_space_group_crystal_system monoclinic
_space_group_IT_number 14
_space_group_name_Hall '-P 2ybc'
_space_group_name_H-M_alt 'P 1 21/c 1'
_atom_sites_solution_hydrogens mixed
_atom_sites_solution_primary dual
_audit_creation_date 2024-01-09
_audit_creation_method
;
Olex2 1.5
(compiled 2023.08.24 svn.re1ec1418 for OlexSys, GUI svn.r6817)
;
_audit_update_record
;
2025-01-18 deposited with the CCDC.	2025-02-25 downloaded from the CCDC.
;
_cell_angle_alpha 90
_cell_angle_beta 110.469(2)
_cell_angle_gamma 90
_cell_formula_units_Z 4
_cell_length_a 11.2278(5)
_cell_length_b 9.7330(4)
_cell_length_c 13.8833(5)
_cell_measurement_reflns_used 9691
_cell_measurement_temperature 100.0
_cell_measurement_theta_max 29.93
_cell_measurement_theta_min 2.61
_cell_volume 1421.38(10)
_computing_cell_refinement 'SAINT v8.37A (Bruker, 2015)'
_computing_data_reduction 'SAINT v8.37A (Bruker, 2015)'
_computing_molecular_graphics 'Olex2 1.5 (Dolomanov et al., 2009)'
_computing_publication_material 'Olex2 1.5 (Dolomanov et al., 2009)'
_computing_structure_refinement 'SHELXL 2018/3 (Sheldrick, 2015)'
_computing_structure_solution 'SHELXT 2014/5 (Sheldrick, 2014)'
_diffrn_ambient_temperature 100.00
_diffrn_measured_fraction_theta_full 0.999
_diffrn_measured_fraction_theta_max 0.999
_diffrn_measurement_device_type 'Bruker APEX-II CCD'
_diffrn_measurement_method '\f and \w scans'
_diffrn_radiation_type MoK\a
_diffrn_radiation_wavelength 0.71073
_diffrn_reflns_av_R_equivalents 0.0992
_diffrn_reflns_av_unetI/netI 0.0464
_diffrn_reflns_Laue_measured_fraction_full 0.999
_diffrn_reflns_Laue_measured_fraction_max 0.999
_diffrn_reflns_limit_h_max 15
_diffrn_reflns_limit_h_min -15
_diffrn_reflns_limit_k_max 13
_diffrn_reflns_limit_k_min -13
_diffrn_reflns_limit_l_max 19
_diffrn_reflns_limit_l_min -19
_diffrn_reflns_number 57862
_diffrn_reflns_point_group_measured_fraction_full 0.999
_diffrn_reflns_point_group_measured_fraction_max 0.999
_diffrn_reflns_theta_full 25.242
_diffrn_reflns_theta_max 30.070
_diffrn_reflns_theta_min 2.614
_exptl_absorpt_coefficient_mu 0.221
_exptl_absorpt_correction_T_max 0.7238
_exptl_absorpt_correction_T_min 0.5994
_exptl_absorpt_correction_type numerical
_exptl_absorpt_process_details
;
SADABS-2014/5 (Bruker,2014/5) was used for absorption correction.
wR2(int) was 0.1087 before and 0.0937 after correction.
The Ratio of minimum to maximum transmission is 0.8281.
The \l/2 correction factor is 0.00150.
;
_exptl_crystal_colour 'clear light colourless'
_exptl_crystal_colour_lustre clear
_exptl_crystal_colour_modifier light
_exptl_crystal_colour_primary colourless
_exptl_crystal_density_diffrn 1.324
_exptl_crystal_description block
_exptl_crystal_F_000 600
_exptl_crystal_size_max 0.362
_exptl_crystal_size_mid 0.161
_exptl_crystal_size_min 0.114
_refine_diff_density_max 0.616
_refine_diff_density_min -0.490
_refine_diff_density_rms 0.092
_refine_ls_extinction_method none
_refine_ls_goodness_of_fit_ref 1.146
_refine_ls_hydrogen_treatment mixed
_refine_ls_matrix_type full
_refine_ls_number_parameters 191
_refine_ls_number_reflns 4169
_refine_ls_number_restraints 0
_refine_ls_restrained_S_all 1.146
_refine_ls_R_factor_all 0.0641
_refine_ls_R_factor_gt 0.0483
_refine_ls_shift/su_max 0.000
_refine_ls_shift/su_mean 0.000
_refine_ls_structure_factor_coef Fsqd
_refine_ls_weighting_details 'w=1/[\s^2^(Fo^2^)+(0.0837P)^2^] where P=(Fo^2^+2Fc^2^)/3'
_refine_ls_weighting_scheme calc
_refine_ls_wR_factor_gt 0.1367
_refine_ls_wR_factor_ref 0.1420
_reflns_Friedel_coverage 0.000
_reflns_number_gt 3142
_reflns_number_total 4169
_reflns_threshold_expression 'I > 2\s(I)'
_cod_data_source_file d5ce00071h2.cif
_cod_data_source_block 7
_cod_depositor_comments 'Adding full bibliography for 7250012--7250019.cif.'
_cod_database_code 7250017
_shelx_shelxl_version_number 2018/3
_shelx_space_group_comment
;
The symmetry employed for this shelxl refinement is uniquely defined
by the following loop, which should always be used as a source of
symmetry information in preference to the above space-group names.
They are only intended as comments.
;
_shelx_estimated_absorpt_t_max 0.975
_shelx_estimated_absorpt_t_min 0.924
_olex2_refinement_description
;
1. Fixed Uiso
 At 1.2 times of:
  All C(H) groups, All C(H,H) groups
 At 1.5 times of:
  All C(H,H,H) groups
2.a Secondary CH2 refined with riding coordinates:
 C7(H7A,H7B)
2.b Aromatic/amide H refined with riding coordinates:
 C10(H10), C9(H9), C13(H13), C12(H12)
2.c Fitted hexagon refined as free rotating group:
 C11(C10,C9,C8,C13,C12)
2.d Idealised Me refined as rotating group:
 C15(H15A,H15B,H15C), C16(H16A,H16B,H16C)
;
_olex2_submission_special_instructions 'No special instructions were received'

loop_
_space_group_symop_operation_xyz
'x, y, z'
'-x, y+1/2, -z+1/2'
'-x, -y, -z'
'x, -y-1/2, z-1/2'

loop_
_atom_site_label
_atom_site_type_symbol
_atom_site_fract_x
_atom_site_fract_y
_atom_site_fract_z
_atom_site_U_iso_or_equiv
_atom_site_adp_type
_atom_site_occupancy
_atom_site_site_symmetry_order
_atom_site_calc_flag
_atom_site_refinement_flags_posn
_atom_site_refinement_flags_adp
_atom_site_refinement_flags_occupancy
_atom_site_disorder_assembly
_atom_site_disorder_group
S1 S 0.34836(4) 0.07561(4) 0.28296(3) 0.02038(13) Uani 1 1 d . . . . .
N1 N 0.15955(12) 0.25431(13) 0.27021(10) 0.0185(3) Uani 1 1 d . . . . .
N2 N 0.07502(12) 0.39562(13) 0.12014(9) 0.0183(3) Uani 1 1 d . . . . .
N3 N 0.12247(14) 0.36734(16) -0.02590(10) 0.0223(3) Uani 1 1 d . . . . .
C4 C 0.34506(15) 0.16964(16) 0.10694(11) 0.0192(3) Uani 1 1 d . . . . .
C3 C 0.24207(14) 0.23740(15) 0.12863(11) 0.0169(3) Uani 1 1 d . . . . .
C2 C 0.14698(14) 0.33258(15) 0.07302(11) 0.0175(3) Uani 1 1 d . . . . .
C1 C 0.08624(14) 0.35501(15) 0.21574(11) 0.0173(3) Uani 1 1 d . . . . .
C5 C 0.40914(15) 0.07991(16) 0.18323(11) 0.0199(3) Uani 1 1 d . . . . .
C6 C 0.23625(14) 0.19972(16) 0.22413(11) 0.0174(3) Uani 1 1 d . . . . .
C7 C 0.01331(15) 0.43588(16) 0.26876(12) 0.0199(3) Uani 1 1 d . . . . .
H7A H -0.023538 0.372450 0.306594 0.024 Uiso 1 1 calc R U . . .
H7B H -0.057461 0.485172 0.216875 0.024 Uiso 1 1 calc R U . . .
C15 C 0.38072(16) 0.19658(19) 0.01469(12) 0.0260(4) Uani 1 1 d . . . . .
H15A H 0.317658 0.154510 -0.045920 0.039 Uiso 1 1 calc R U . . .
H15B H 0.464633 0.156993 0.025372 0.039 Uiso 1 1 calc R U . . .
H15C H 0.383282 0.295915 0.004066 0.039 Uiso 1 1 calc R U . . .
C16 C 0.51784(16) -0.01350(18) 0.18914(13) 0.0263(4) Uani 1 1 d . . . . .
H16A H 0.559079 -0.044948 0.260140 0.039 Uiso 1 1 calc R U . . .
H16B H 0.579581 0.036432 0.166988 0.039 Uiso 1 1 calc R U . . .
H16C H 0.485844 -0.092969 0.144165 0.039 Uiso 1 1 calc R U . . .
C11 C 0.24862(10) 0.73258(10) 0.48107(9) 0.0386(5) Uani 1 1 d G . . . .
C10 C 0.18649(12) 0.63067(12) 0.51550(6) 0.0357(5) Uani 1 1 d G . . . .
H10 H 0.194819 0.627040 0.585942 0.043 Uiso 1 1 calc R U . . .
C9 C 0.11217(11) 0.53408(10) 0.44686(8) 0.0265(4) Uani 1 1 d G . . . .
H9 H 0.069703 0.464436 0.470389 0.032 Uiso 1 1 calc R U . . .
C8 C 0.09998(9) 0.53940(10) 0.34379(7) 0.0201(3) Uani 1 1 d G . . . .
C13 C 0.16210(11) 0.64130(11) 0.30935(7) 0.0262(4) Uani 1 1 d G . . . .
H13 H 0.153773 0.644936 0.238910 0.031 Uiso 1 1 calc R U . . .
C12 C 0.23643(11) 0.73789(10) 0.37799(9) 0.0347(4) Uani 1 1 d G . . . .
H12 H 0.278889 0.807542 0.354462 0.042 Uiso 1 1 calc R U . . .
H3A H 0.0665(19) 0.428(2) -0.0464(15) 0.025(5) Uiso 1 1 d . . . . .
H3B H 0.1527(18) 0.324(2) -0.0642(14) 0.025(5) Uiso 1 1 d . . . . .
C14 C 0.3246(3) 0.8430(3) 0.5558(2) 0.0607(9) Uani 1 1 d . . . . .
H14A H 0.282(3) 0.918(4) 0.553(3) 0.103(12) Uiso 1 1 d . . . . .
H14B H 0.362(3) 0.808(4) 0.638(3) 0.106(11) Uiso 1 1 d . . . . .
H14C H 0.394(3) 0.862(4) 0.550(3) 0.096(13) Uiso 1 1 d . . . . .

loop_
_atom_site_aniso_label
_atom_site_aniso_U_11
_atom_site_aniso_U_22
_atom_site_aniso_U_33
_atom_site_aniso_U_23
_atom_site_aniso_U_13
_atom_site_aniso_U_12
S1 0.0218(2) 0.0219(2) 0.01728(19) 0.00294(14) 0.00672(15) 0.00389(15)
N1 0.0178(6) 0.0212(7) 0.0170(6) -0.0007(5) 0.0068(5) -0.0011(5)
N2 0.0176(6) 0.0209(6) 0.0164(6) 0.0000(5) 0.0058(5) -0.0001(5)
N3 0.0251(7) 0.0269(8) 0.0144(6) 0.0012(5) 0.0062(5) 0.0062(6)
C4 0.0181(7) 0.0214(8) 0.0174(7) -0.0028(6) 0.0053(6) -0.0016(6)
C3 0.0167(7) 0.0183(7) 0.0153(7) -0.0015(5) 0.0052(5) -0.0020(5)
C2 0.0177(7) 0.0183(7) 0.0152(7) -0.0007(5) 0.0044(5) -0.0034(5)
C1 0.0153(7) 0.0198(7) 0.0159(7) -0.0019(5) 0.0043(5) -0.0026(6)
C5 0.0189(7) 0.0220(8) 0.0184(7) -0.0023(6) 0.0060(6) -0.0004(6)
C6 0.0160(7) 0.0193(7) 0.0159(7) -0.0005(5) 0.0044(5) -0.0014(6)
C7 0.0177(7) 0.0232(8) 0.0199(7) -0.0009(6) 0.0077(6) 0.0008(6)
C15 0.0239(8) 0.0352(9) 0.0210(8) -0.0005(7) 0.0104(6) 0.0041(7)
C16 0.0256(8) 0.0279(9) 0.0247(8) -0.0013(7) 0.0080(7) 0.0074(7)
C11 0.0242(9) 0.0294(10) 0.0471(11) -0.0139(8) -0.0064(8) 0.0115(7)
C10 0.0385(11) 0.0379(11) 0.0235(8) -0.0086(8) 0.0020(8) 0.0151(8)
C9 0.0306(9) 0.0277(9) 0.0222(8) 0.0002(6) 0.0103(7) 0.0077(7)
C8 0.0185(7) 0.0192(7) 0.0218(7) 0.0005(6) 0.0062(6) 0.0046(6)
C13 0.0247(8) 0.0240(8) 0.0288(8) 0.0043(7) 0.0078(7) 0.0019(7)
C12 0.0229(9) 0.0238(9) 0.0516(12) 0.0007(8) 0.0059(8) -0.0006(7)
C14 0.0387(14) 0.0406(13) 0.0748(19) -0.0305(13) -0.0155(12) 0.0107(11)

loop_
_atom_type_symbol
_atom_type_description
_atom_type_scat_dispersion_real
_atom_type_scat_dispersion_imag
_atom_type_scat_source
C C 0.0033 0.0016 'International Tables Vol C Tables 4.2.6.8 and 6.1.1.4'
H H 0.0000 0.0000 'International Tables Vol C Tables 4.2.6.8 and 6.1.1.4'
N N 0.0061 0.0033 'International Tables Vol C Tables 4.2.6.8 and 6.1.1.4'
S S 0.1246 0.1234 'International Tables Vol C Tables 4.2.6.8 and 6.1.1.4'

loop_
_geom_angle_atom_site_label_1
_geom_angle_atom_site_label_2
_geom_angle_atom_site_label_3
_geom_angle
_geom_angle_site_symmetry_1
_geom_angle_site_symmetry_3
_geom_angle_publ_flag
C6 S1 C5 91.75(7) . . ?
C1 N1 C6 113.02(13) . . ?
C1 N2 C2 118.53(13) . . ?
C2 N3 H3A 112.7(13) . . ?
C2 N3 H3B 122.7(13) . . ?
H3A N3 H3B 124.0(19) . . ?
C3 C4 C15 124.78(14) . . ?
C5 C4 C3 111.79(13) . . ?
C5 C4 C15 123.40(15) . . ?
C2 C3 C4 133.28(14) . . ?
C6 C3 C4 112.47(13) . . ?
C6 C3 C2 114.26(13) . . ?
N2 C2 C3 119.72(13) . . ?
N3 C2 N2 115.86(14) . . ?
N3 C2 C3 124.41(14) . . ?
N1 C1 N2 126.95(14) . . ?
N1 C1 C7 116.24(13) . . ?
N2 C1 C7 116.74(13) . . ?
C4 C5 S1 112.59(12) . . ?
C4 C5 C16 128.82(15) . . ?
C16 C5 S1 118.57(12) . . ?
N1 C6 S1 122.09(11) . . ?
N1 C6 C3 126.55(14) . . ?
C3 C6 S1 111.29(11) . . ?
C1 C7 H7A 109.5 . . ?
C1 C7 H7B 109.5 . . ?
C1 C7 C8 110.68(12) . . ?
H7A C7 H7B 108.1 . . ?
C8 C7 H7A 109.5 . . ?
C8 C7 H7B 109.5 . . ?
C4 C15 H15A 109.5 . . ?
C4 C15 H15B 109.5 . . ?
C4 C15 H15C 109.5 . . ?
H15A C15 H15B 109.5 . . ?
H15A C15 H15C 109.5 . . ?
H15B C15 H15C 109.5 . . ?
C5 C16 H16A 109.5 . . ?
C5 C16 H16B 109.5 . . ?
C5 C16 H16C 109.5 . . ?
H16A C16 H16B 109.5 . . ?
H16A C16 H16C 109.5 . . ?
H16B C16 H16C 109.5 . . ?
C10 C11 C12 120.0 . . ?
C10 C11 C14 119.75(17) . . ?
C12 C11 C14 120.17(17) . . ?
C11 C10 H10 120.0 . . ?
C11 C10 C9 120.0 . . ?
C9 C10 H10 120.0 . . ?
C10 C9 H9 120.0 . . ?
C10 C9 C8 120.0 . . ?
C8 C9 H9 120.0 . . ?
C9 C8 C7 119.13(9) . . ?
C13 C8 C7 120.82(9) . . ?
C13 C8 C9 120.0 . . ?
C8 C13 H13 120.0 . . ?
C12 C13 C8 120.0 . . ?
C12 C13 H13 120.0 . . ?
C11 C12 H12 120.0 . . ?
C13 C12 C11 120.0 . . ?
C13 C12 H12 120.0 . . ?
C11 C14 H14A 114(2) . . ?
C11 C14 H14B 113.3(18) . . ?
C11 C14 H14C 114(3) . . ?
H14A C14 H14B 107(3) . . ?
H14A C14 H14C 109(3) . . ?
H14B C14 H14C 98(3) . . ?

loop_
_geom_bond_atom_site_label_1
_geom_bond_atom_site_label_2
_geom_bond_distance
_geom_bond_site_symmetry_2
_geom_bond_publ_flag
S1 C5 1.7451(16) . ?
S1 C6 1.7297(15) . ?
N1 C1 1.3321(19) . ?
N1 C6 1.348(2) . ?
N2 C2 1.352(2) . ?
N2 C1 1.3479(19) . ?
N3 C2 1.3461(19) . ?
N3 H3A 0.84(2) . ?
N3 H3B 0.84(2) . ?
C4 C3 1.451(2) . ?
C4 C5 1.367(2) . ?
C4 C15 1.493(2) . ?
C3 C2 1.420(2) . ?
C3 C6 1.399(2) . ?
C1 C7 1.501(2) . ?
C5 C16 1.501(2) . ?
C7 H7A 0.9900 . ?
C7 H7B 0.9900 . ?
C7 C8 1.5291(17) . ?
C15 H15A 0.9800 . ?
C15 H15B 0.9800 . ?
C15 H15C 0.9800 . ?
C16 H16A 0.9800 . ?
C16 H16B 0.9800 . ?
C16 H16C 0.9800 . ?
C11 C10 1.3900 . ?
C11 C12 1.3900 . ?
C11 C14 1.529(2) . ?
C10 H10 0.9500 . ?
C10 C9 1.3900 . ?
C9 H9 0.9500 . ?
C9 C8 1.3900 . ?
C8 C13 1.3900 . ?
C13 H13 0.9500 . ?
C13 C12 1.3900 . ?
C12 H12 0.9500 . ?
C14 H14A 0.87(4) . ?
C14 H14B 1.13(4) . ?
C14 H14C 0.83(3) . ?

loop_
_geom_torsion_atom_site_label_1
_geom_torsion_atom_site_label_2
_geom_torsion_atom_site_label_3
_geom_torsion_atom_site_label_4
_geom_torsion
_geom_torsion_site_symmetry_1
_geom_torsion_site_symmetry_2
_geom_torsion_site_symmetry_3
_geom_torsion_site_symmetry_4
_geom_torsion_publ_flag
N1 C1 C7 C8 77.77(16) . . . . ?
N2 C1 C7 C8 -99.41(14) . . . . ?
C4 C3 C2 N2 -169.32(15) . . . . ?
C4 C3 C2 N3 10.0(3) . . . . ?
C4 C3 C6 S1 -3.68(16) . . . . ?
C4 C3 C6 N1 173.26(14) . . . . ?
C3 C4 C5 S1 -0.44(17) . . . . ?
C3 C4 C5 C16 177.68(15) . . . . ?
C2 N2 C1 N1 -2.1(2) . . . . ?
C2 N2 C1 C7 174.78(13) . . . . ?
C2 C3 C6 S1 176.10(11) . . . . ?
C2 C3 C6 N1 -7.0(2) . . . . ?
C1 N1 C6 S1 175.47(11) . . . . ?
C1 N1 C6 C3 -1.2(2) . . . . ?
C1 N2 C2 N3 173.42(14) . . . . ?
C1 N2 C2 C3 -7.2(2) . . . . ?
C1 C7 C8 C9 -122.50(11) . . . . ?
C1 C7 C8 C13 60.08(14) . . . . ?
C5 S1 C6 N1 -174.19(13) . . . . ?
C5 S1 C6 C3 2.90(12) . . . . ?
C5 C4 C3 C2 -177.06(16) . . . . ?
C5 C4 C3 C6 2.66(18) . . . . ?
C6 S1 C5 C4 -1.40(12) . . . . ?
C6 S1 C5 C16 -179.73(13) . . . . ?
C6 N1 C1 N2 6.2(2) . . . . ?
C6 N1 C1 C7 -170.70(13) . . . . ?
C6 C3 C2 N2 11.0(2) . . . . ?
C6 C3 C2 N3 -169.67(14) . . . . ?
C7 C8 C13 C12 177.40(11) . . . . ?
C15 C4 C3 C2 4.8(3) . . . . ?
C15 C4 C3 C6 -175.49(14) . . . . ?
C15 C4 C5 S1 177.74(12) . . . . ?
C15 C4 C5 C16 -4.1(3) . . . . ?
C11 C10 C9 C8 0.0 . . . . ?
C10 C11 C12 C13 0.0 . . . . ?
C10 C9 C8 C7 -177.44(11) . . . . ?
C10 C9 C8 C13 0.0 . . . . ?
C9 C8 C13 C12 0.0 . . . . ?
C8 C13 C12 C11 0.0 . . . . ?
C12 C11 C10 C9 0.0 . . . . ?
C14 C11 C10 C9 176.84(15) . . . . ?
C14 C11 C12 C13 -176.82(15) . . . . ?
